data_2020633
loop_
_publ_author_name
'Geiger, David K.'
'DeStefano, Matthew R.'

_publ_section_title
;
 Conformational differences and intermolecular
 C---H&#x00B7;&#x00B7;&#x00B7;N interactions in three polymorphs of a
 bis(pyridinyl)-substituted benzimidazole
;
_journal_coeditor_code YP3132
_journal_issue 11
_journal_name_full 'Acta Crystallographica Section C'
_journal_page_first 867
_journal_page_last 874
_journal_paper_doi 10.1107/S2053229616015837
_journal_volume 72
_journal_year 2016
_chemical_formula_iupac 'C20 H18 N4'
_chemical_formula_moiety 'C20 H18 N4'
_chemical_formula_sum 'C20 H18 N4'
_chemical_formula_weight 314.38
_chemical_name_systematic
;
5,6-Dimethyl-2-(pyridin-2-yl)-1-[(pyridin-2-yl)methyl]-1<i>H</i>-benzimidazole
;
_space_group_crystal_system orthorhombic
_space_group_IT_number 61
_space_group_name_Hall '-P 2ac 2ab'
_space_group_name_H-M_alt 'P b c a'
_symmetry_space_group_name_Hall '-P 2ac 2ab'
_symmetry_space_group_name_H-M 'P b c a'
_atom_sites_solution_hydrogens geom
_atom_sites_solution_primary direct
_atom_sites_solution_secondary difmap
_cell_angle_alpha 90
_cell_angle_beta 90
_cell_angle_gamma 90
_cell_formula_units_Z 8
_cell_length_a 7.9688(5)
_cell_length_b 12.5553(8)
_cell_length_c 32.4903(18)
_cell_measurement_reflns_used 9958
_cell_measurement_temperature 200.(2)
_cell_measurement_theta_max 25.0112
_cell_measurement_theta_min 2.8431
_cell_volume 3250.7(3)
_computing_cell_refinement
;
SAINT (Bruker, 2013)
;
_computing_data_collection
;
APEX2 (Bruker, 2013)
;
_computing_data_reduction
;
SAINT (Bruker, 2013)
;
_computing_molecular_graphics
;
PLATON (Spek, 2009) and Mercury (Macrae <i>et al.</i>, 2006)
;
_computing_publication_material
;
publCIF (Westrip, 2010)
;
_computing_structure_refinement
;
SHELXL2014 (Sheldrick, 2015)
;
_computing_structure_solution
;
SHELXS97 (Sheldrick, 2008)
;
_diffrn_ambient_temperature 200.(2)
_diffrn_detector_area_resol_mean 8.3330
_diffrn_measured_fraction_theta_full 0.999
_diffrn_measured_fraction_theta_max 0.999
_diffrn_measurement_device_type 'Bruker SMART X2S benchtop'
_diffrn_measurement_method '\w scans'
_diffrn_radiation_monochromator 'doubly curved silicon crystal'
_diffrn_radiation_type 'Mo Ka'
_diffrn_radiation_wavelength 0.71073
_diffrn_reflns_av_R_equivalents 0.0681
_diffrn_reflns_limit_h_max 9
_diffrn_reflns_limit_h_min -9
_diffrn_reflns_limit_k_max 14
_diffrn_reflns_limit_k_min -14
_diffrn_reflns_limit_l_max 38
_diffrn_reflns_limit_l_min -37
_diffrn_reflns_number 58326
_diffrn_reflns_theta_full 25.02
_diffrn_reflns_theta_max 25.02
_diffrn_reflns_theta_min 2.51
_exptl_absorpt_coefficient_mu 0.079
_exptl_absorpt_correction_T_max 0.97
_exptl_absorpt_correction_T_min 0.61
_exptl_absorpt_correction_type multi-scan
_exptl_absorpt_process_details
;
(SADABS; Bruker, 2013)
;
_exptl_crystal_colour colourless
_exptl_crystal_density_diffrn 1.285
_exptl_crystal_density_method 'not measured'
_exptl_crystal_description block
_exptl_crystal_F_000 1328
_exptl_crystal_size_max 0.600
_exptl_crystal_size_mid 0.500
_exptl_crystal_size_min 0.400
_refine_diff_density_max 0.383
_refine_diff_density_min -0.223
_refine_ls_extinction_method none
_refine_ls_goodness_of_fit_ref 1.102
_refine_ls_hydrogen_treatment constr
_refine_ls_matrix_type full
_refine_ls_number_parameters 219
_refine_ls_number_reflns 2872
_refine_ls_number_restraints 0
_refine_ls_restrained_S_all 1.102
_refine_ls_R_factor_all 0.0574
_refine_ls_R_factor_gt 0.0507
_refine_ls_shift/su_max 0.000
_refine_ls_shift/su_mean 0.000
_refine_ls_structure_factor_coef Fsqd
_refine_ls_weighting_details 'w=1/[\s^2^(Fo^2^)+(0.0585P)^2^+1.8907P] where P=(Fo^2^+2Fc^2^)/3'
_refine_ls_weighting_scheme calc
_refine_ls_wR_factor_gt 0.1341
_refine_ls_wR_factor_ref 0.1385
_reflns_number_gt 2542
_reflns_number_total 2872
_reflns_threshold_expression 'I > 2\s(I)'
_cod_data_source_file yp3132sup1.cif
_cod_data_source_block 2
_cod_depositor_comments 'Adding full bibliography for 2020633--2020634.cif.'
_cod_database_code 2020633
_cod_database_fobs_code 2020633

loop_
_space_group_symop_operation_xyz
'x, y, z'
'x+1/2, -y+1/2, -z'
'-x, y+1/2, -z+1/2'
'-x+1/2, -y, z+1/2'
'-x, -y, -z'
'-x-1/2, y-1/2, z'
'x, -y-1/2, z-1/2'
'x-1/2, y, -z-1/2'

loop_
_atom_site_type_symbol
_atom_site_label
_atom_site_fract_x
_atom_site_fract_y
_atom_site_fract_z
_atom_site_U_iso_or_equiv
_atom_site_adp_type
_atom_site_calc_flag
_atom_site_occupancy
N N1 0.13331(19) 0.39604(12) 0.11921(5) 0.0273(4) Uani d 1
N N2 0.24371(18) 0.23267(12) 0.12885(5) 0.0282(4) Uani d 1
N N3 0.2564(3) 0.37330(13) 0.03304(6) 0.0468(5) Uani d 1
N N4 -0.2229(2) 0.41705(13) 0.10563(6) 0.0383(4) Uani d 1
C C1 0.1354(2) 0.37890(14) 0.16124(6) 0.0274(4) Uani d 1
C C2 0.2037(2) 0.27744(14) 0.16682(6) 0.0287(4) Uani d 1
C C3 0.2216(2) 0.23642(15) 0.20667(6) 0.0314(4) Uani d 1
H H3 0.2663 0.1671 0.2108 0.038 Uiso calc 1
C C4 0.1729(2) 0.29855(16) 0.24001(6) 0.0341(5) Uani d 1
C C5 0.1052(2) 0.40234(16) 0.23375(6) 0.0332(5) Uani d 1
C C6 0.0850(2) 0.44255(15) 0.19427(6) 0.0319(4) Uani d 1
H H6 0.0384 0.5112 0.1898 0.038 Uiso calc 1
C C7 0.1989(2) 0.30526(14) 0.10145(6) 0.0277(4) Uani d 1
C C8 0.2231(2) 0.28863(15) 0.05676(6) 0.0302(4) Uani d 1
C C9 0.2147(3) 0.18605(16) 0.04127(6) 0.0406(5) Uani d 1
H H9 0.189 0.1278 0.0588 0.049 Uiso calc 1
C C10 0.2443(3) 0.16985(18) -0.00010(7) 0.0504(6) Uani d 1
H H10 0.2414 0.1 -0.0113 0.06 Uiso calc 1
C C11 0.2779(3) 0.25515(18) -0.02479(7) 0.0508(6) Uani d 1
H H11 0.2979 0.2461 -0.0534 0.061 Uiso calc 1
C C12 0.2818(4) 0.35411(19) -0.00715(7) 0.0592(7) Uani d 1
H H12 0.304 0.4133 -0.0245 0.071 Uiso calc 1
C C13 0.0601(2) 0.49026(14) 0.09983(6) 0.0296(4) Uani d 1
H H13A 0.0749 0.4851 0.0696 0.036 Uiso calc 1
H H13B 0.121 0.5543 0.1094 0.036 Uiso calc 1
C C14 -0.1241(2) 0.50305(14) 0.10935(5) 0.0265(4) Uani d 1
C C15 -0.1855(3) 0.60290(15) 0.12019(6) 0.0332(4) Uani d 1
H H15 -0.1118 0.6619 0.1229 0.04 Uiso calc 1
C C16 -0.3557(3) 0.61455(17) 0.12686(6) 0.0395(5) Uani d 1
H H16 -0.4013 0.682 0.1339 0.047 Uiso calc 1
C C17 -0.4581(3) 0.52717(18) 0.12310(7) 0.0430(5) Uani d 1
H H17 -0.5756 0.5329 0.1275 0.052 Uiso calc 1
C C18 -0.3865(3) 0.43082(18) 0.11275(7) 0.0471(6) Uani d 1
H H18 -0.4579 0.3705 0.1106 0.057 Uiso calc 1
C C41 0.1946(3) 0.25577(19) 0.28305(6) 0.0449(5) Uani d 1
H H41A 0.2365 0.1825 0.2817 0.067 Uiso calc 1
H H41B 0.0863 0.2568 0.2973 0.067 Uiso calc 1
H H41C 0.275 0.3002 0.298 0.067 Uiso calc 1
C C51 0.0565(3) 0.46981(18) 0.27030(6) 0.0436(5) Uani d 1
H H51A 0.0134 0.5385 0.2607 0.065 Uiso calc 1
H H51B 0.1551 0.4815 0.2878 0.065 Uiso calc 1
H H51C -0.0306 0.4332 0.2862 0.065 Uiso calc 1

loop_
_atom_site_aniso_label
_atom_site_aniso_U_11
_atom_site_aniso_U_22
_atom_site_aniso_U_33
_atom_site_aniso_U_12
_atom_site_aniso_U_13
_atom_site_aniso_U_23
N1 0.0267(8) 0.0257(8) 0.0296(9) 0.0019(6) 0.0004(6) -0.0016(6)
N2 0.0281(8) 0.0260(8) 0.0306(9) 0.0002(6) -0.0006(6) -0.0021(6)
N3 0.0728(13) 0.0302(9) 0.0374(10) -0.0025(9) 0.0184(9) -0.0024(8)
N4 0.0386(10) 0.0277(8) 0.0487(11) -0.0028(7) -0.0060(8) -0.0042(7)
C1 0.0230(9) 0.0305(9) 0.0289(10) -0.0025(7) -0.0001(7) -0.0017(7)
C2 0.0269(9) 0.0269(9) 0.0324(10) -0.0020(7) -0.0020(7) -0.0016(7)
C3 0.0325(10) 0.0279(9) 0.0338(11) 0.0001(8) -0.0022(8) 0.0023(8)
C4 0.0311(10) 0.0393(11) 0.0318(11) -0.0049(8) -0.0010(8) 0.0013(8)
C5 0.0302(10) 0.0377(11) 0.0317(11) -0.0056(8) 0.0012(8) -0.0031(8)
C6 0.0312(9) 0.0300(10) 0.0346(11) 0.0015(8) -0.0004(8) -0.0041(8)
C7 0.0239(9) 0.0262(9) 0.0331(10) -0.0015(7) 0.0002(7) -0.0039(8)
C8 0.0318(10) 0.0281(9) 0.0307(10) 0.0014(8) 0.0005(8) -0.0015(8)
C9 0.0601(14) 0.0298(10) 0.0320(11) 0.0038(10) -0.0036(10) 0.0002(8)
C10 0.0824(18) 0.0317(11) 0.0370(13) 0.0064(11) -0.0029(11) -0.0096(9)
C11 0.0779(17) 0.0427(12) 0.0320(12) 0.0079(12) 0.0110(11) -0.0040(10)
C12 0.100(2) 0.0372(13) 0.0404(13) 0.0020(13) 0.0270(13) 0.0026(10)
C13 0.0309(10) 0.0253(9) 0.0327(10) 0.0014(7) 0.0011(8) 0.0012(7)
C14 0.0297(9) 0.0268(9) 0.0229(9) 0.0027(7) -0.0030(7) 0.0002(7)
C15 0.0376(10) 0.0267(10) 0.0354(11) 0.0043(8) -0.0013(8) -0.0015(8)
C16 0.0396(11) 0.0407(12) 0.0383(12) 0.0128(9) -0.0041(9) -0.0017(9)
C17 0.0278(10) 0.0560(14) 0.0451(12) 0.0053(10) -0.0039(9) 0.0100(10)
C18 0.0332(11) 0.0443(13) 0.0638(15) -0.0090(9) -0.0087(10) 0.0043(11)
C41 0.0525(13) 0.0482(13) 0.0339(12) -0.0014(10) -0.0032(10) 0.0062(10)
C51 0.0484(13) 0.0468(12) 0.0356(12) -0.0032(10) 0.0024(9) -0.0074(9)

loop_
_atom_type_symbol
_atom_type_description
_atom_type_scat_dispersion_real
_atom_type_scat_dispersion_imag
_atom_type_scat_source
C C 0.0033 0.0016 'International Tables Vol C Tables 4.2.6.8 and 6.1.1.4'
H H 0.0000 0.0000 'International Tables Vol C Tables 4.2.6.8 and 6.1.1.4'
N N 0.0061 0.0033 'International Tables Vol C Tables 4.2.6.8 and 6.1.1.4'

loop_
_geom_angle_atom_site_label_1
_geom_angle_atom_site_label_2
_geom_angle_atom_site_label_3
_geom_angle
C7 N1 C1 106.25(15)
C7 N1 C13 129.76(16)
C1 N1 C13 123.79(15)
C7 N2 C2 104.84(15)
C8 N3 C12 116.53(18)
C18 N4 C14 116.94(17)
N1 C1 C2 105.94(15)
N1 C1 C6 131.78(17)
C2 C1 C6 122.28(17)
N2 C2 C1 110.03(16)
N2 C2 C3 130.31(17)
C1 C2 C3 119.66(17)
C4 C3 C2 119.05(17)
C4 C3 H3 120.5
C2 C3 H3 120.5
C3 C4 C5 120.51(17)
C3 C4 C41 119.39(18)
C5 C4 C41 120.10(18)
C6 C5 C4 120.56(17)
C6 C5 C51 119.54(19)
C4 C5 C51 119.89(18)
C5 C6 C1 117.94(18)
C5 C6 H6 121.0
C1 C6 H6 121.0
N2 C7 N1 112.94(16)
N2 C7 C8 121.86(16)
N1 C7 C8 125.18(16)
N3 C8 C9 122.61(18)
N3 C8 C7 118.58(16)
C9 C8 C7 118.79(17)
C10 C9 C8 118.9(2)
C10 C9 H9 120.6
C8 C9 H9 120.6
C11 C10 C9 119.4(2)
C11 C10 H10 120.3
C9 C10 H10 120.3
C10 C11 C12 118.1(2)
C10 C11 H11 121.0
C12 C11 H11 121.0
N3 C12 C11 124.5(2)
N3 C12 H12 117.7
C11 C12 H12 117.7
N1 C13 C14 112.74(15)
N1 C13 H13A 109.0
C14 C13 H13A 109.0
N1 C13 H13B 109.0
C14 C13 H13B 109.0
H13A C13 H13B 107.8
N4 C14 C15 122.80(17)
N4 C14 C13 117.83(16)
C15 C14 C13 119.34(16)
C16 C15 C14 118.71(19)
C16 C15 H15 120.6
C14 C15 H15 120.6
C17 C16 C15 119.02(19)
C17 C16 H16 120.5
C15 C16 H16 120.5
C16 C17 C18 118.47(19)
C16 C17 H17 120.8
C18 C17 H17 120.8
N4 C18 C17 124.1(2)
N4 C18 H18 118.0
C17 C18 H18 118.0
C4 C41 H41A 109.5
C4 C41 H41B 109.5
H41A C41 H41B 109.5
C4 C41 H41C 109.5
H41A C41 H41C 109.5
H41B C41 H41C 109.5
C5 C51 H51A 109.5
C5 C51 H51B 109.5
H51A C51 H51B 109.5
C5 C51 H51C 109.5
H51A C51 H51C 109.5
H51B C51 H51C 109.5

loop_
_geom_bond_atom_site_label_1
_geom_bond_atom_site_label_2
_geom_bond_distance
N1 C7 1.380(2)
N1 C1 1.383(2)
N1 C13 1.462(2)
N2 C7 1.323(2)
N2 C2 1.393(2)
N3 C8 1.339(3)
N3 C12 1.343(3)
N4 C18 1.335(3)
N4 C14 1.342(2)
C1 C2 1.397(2)
C1 C6 1.397(3)
C2 C3 1.401(3)
C3 C4 1.390(3)
C3 H3 0.95
C4 C5 1.425(3)
C4 C41 1.508(3)
C5 C6 1.388(3)
C5 C51 1.509(3)
C6 H6 0.95
C7 C8 1.480(3)
C8 C9 1.384(3)
C9 C10 1.380(3)
C9 H9 0.95
C10 C11 1.365(3)
C10 H10 0.95
C11 C12 1.369(3)
C11 H11 0.95
C12 H12 0.95
C13 C14 1.508(3)
C13 H13A 0.99
C13 H13B 0.99
C14 C15 1.391(3)
C15 C16 1.382(3)
C15 H15 0.95
C16 C17 1.373(3)
C16 H16 0.95
C17 C18 1.379(3)
C17 H17 0.95
C18 H18 0.95
C41 H41A 0.98
C41 H41B 0.98
C41 H41C 0.98
C51 H51A 0.98
C51 H51B 0.98
C51 H51C 0.98

loop_
_geom_hbond_atom_site_label_D
_geom_hbond_atom_site_label_H
_geom_hbond_atom_site_label_A
_geom_hbond_site_symmetry_A
_geom_hbond_distance_DH
_geom_hbond_distance_HA
_geom_hbond_distance_DA
_geom_hbond_angle_DHA
_geom_hbond_publ_flag
C13 H13A N3 . 0.99 2.34 3.052(3) 128.0 y
C13 H13B N2 6_665 0.99 2.56 3.549(2) 173.4 y
C11 H11 N4 2 0.95 2.67 3.402(3) 134.8 y

loop_
_geom_torsion_atom_site_label_1
_geom_torsion_atom_site_label_2
_geom_torsion_atom_site_label_3
_geom_torsion_atom_site_label_4
_geom_torsion
C7 N1 C1 C2 0.21(19)
C13 N1 C1 C2 175.47(15)
C7 N1 C1 C6 179.90(19)
C13 N1 C1 C6 -4.8(3)
C7 N2 C2 C1 -0.57(19)
C7 N2 C2 C3 179.25(19)
N1 C1 C2 N2 0.2(2)
C6 C1 C2 N2 -179.51(16)
N1 C1 C2 C3 -179.63(16)
C6 C1 C2 C3 0.6(3)
N2 C2 C3 C4 179.31(18)
C1 C2 C3 C4 -0.9(3)
C2 C3 C4 C5 0.2(3)
C2 C3 C4 C41 -178.91(18)
C3 C4 C5 C6 0.8(3)
C41 C4 C5 C6 179.87(18)
C3 C4 C5 C51 -178.65(18)
C41 C4 C5 C51 0.5(3)
C4 C5 C6 C1 -1.0(3)
C51 C5 C6 C1 178.42(17)
N1 C1 C6 C5 -179.34(18)
C2 C1 C6 C5 0.3(3)
C2 N2 C7 N1 0.73(19)
C2 N2 C7 C8 179.19(16)
C1 N1 C7 N2 -0.6(2)
C13 N1 C7 N2 -175.49(16)
C1 N1 C7 C8 -179.01(16)
C13 N1 C7 C8 6.1(3)
C12 N3 C8 C9 0.0(3)
C12 N3 C8 C7 178.3(2)
N2 C7 C8 N3 -147.33(19)
N1 C7 C8 N3 30.9(3)
N2 C7 C8 C9 31.1(3)
N1 C7 C8 C9 -150.64(19)
N3 C8 C9 C10 1.1(3)
C7 C8 C9 C10 -177.28(19)
C8 C9 C10 C11 -1.3(4)
C9 C10 C11 C12 0.4(4)
C8 N3 C12 C11 -0.9(4)
C10 C11 C12 N3 0.7(5)
C7 N1 C13 C14 114.6(2)
C1 N1 C13 C14 -59.5(2)
C18 N4 C14 C15 0.2(3)
C18 N4 C14 C13 -177.67(18)
N1 C13 C14 N4 -46.8(2)
N1 C13 C14 C15 135.30(18)
N4 C14 C15 C16 -0.9(3)
C13 C14 C15 C16 176.88(17)
C14 C15 C16 C17 0.8(3)
C15 C16 C17 C18 0.0(3)
C14 N4 C18 C17 0.7(3)
C16 C17 C18 N4 -0.8(3)
